data_4344916
loop_
_publ_author_name
'Aranda, Miguel A. G.'
'Attfield, J. Paul'
'Bruque, Sebastian'

_publ_section_title
;
 Study of MnXO4.nH2O (X = P, As) phases and synthesis and structure of the
 simple, novel salt MnAsO4
;
_journal_name_full 'Inorganic Chemistry'
_journal_page_first 1925
_journal_page_last 1930
_journal_paper_doi 10.1021/ic00062a009
_journal_volume 32
_journal_year 1993
_chemical_formula_sum 'As Mn O4'
_chemical_formula_weight 193.86
_space_group_IT_number 14
_symmetry_cell_setting monoclinic
_symmetry_Int_Tables_number 14
_symmetry_space_group_name_Hall '-P 2yn'
_symmetry_space_group_name_H-M 'P 1 21/n 1'
_cell_angle_alpha 90
_cell_angle_beta 93.813(2)
_cell_angle_gamma 90
_cell_formula_units_Z 4
_cell_length_a 6.6833(2)
_cell_length_b 8.9303(2)
_cell_length_c 4.7914(1)
_cell_volume 285.336(12)
_diffrn_ambient_temperature 293
_diffrn_radiation_probe x-ray
_diffrn_radiation_type CuK\a
_diffrn_radiation_wavelength 1.54184
_exptl_absorpt_coefficient_mu 49.214
_exptl_crystal_density_diffrn 4.513
_exptl_crystal_F_000 360
_pd_proc_ls_prof_R_factor 0.055
_pd_proc_ls_prof_wR_factor 0.074
_refine_ls_number_reflns 426
_refine_ls_R_Fsqd_factor 0.027
_cod_data_source_file Inorg-Chem-1993-32-1925-1930.cif
_cod_data_source_block MnAsO4
_cod_original_sg_symbol_H-M 'P 21/n'
_cod_database_code 4344916

loop_
_symmetry_equiv_pos_site_id
_symmetry_equiv_pos_as_xyz
1 x,y,z
2 1/2-x,1/2+y,1/2-z
3 -x,-y,-z
4 1/2+x,1/2-y,1/2+z

loop_
_atom_site_label
_atom_site_type_symbol
_atom_site_thermal_displace_type
_atom_site_fract_x
_atom_site_fract_y
_atom_site_fract_z
_atom_site_occupancy
_atom_site_U_iso_or_equiv
_atom_site_calc_flag
_atom_site_refinement_flags
_atom_site_disorder_assembly
_atom_site_disorder_group
As As Uiso 0.2801(2) 0.18050(10) 0.4633(3) 1.000 0.0096(4) . . . .
Mn1 Mn Uiso 0.00000 0.00000 0.00000 1.000 0.0106(9) . . . .
Mn2 Mn Uiso 0.50000 0.00000 0.00000 1.000 0.0057(9) . . . .
O1 O Uiso 0.2811(10) 0.1162(8) 0.8009(13) 1.000 0.013(3) . . . .
O2 O Uiso 0.7682(12) 0.1274(7) 0.9207(15) 1.000 0.010(3) . . . .
O3 O Uiso 0.0723(9) 0.1220(8) 0.3155(12) 1.000 0.001(3) . . . .
O4 O Uiso 0.4764(10) 0.1248(8) 0.3130(14) 1.000 0.001(3) . . . .

loop_
_geom_angle_atom_site_label_1
_geom_angle_atom_site_label_2
_geom_angle_atom_site_label_3
_geom_angle
_geom_angle_site_symmetry_1
_geom_angle_site_symmetry_2
_geom_angle_site_symmetry_3
_geom_angle_publ_flag
O1 As O3 104.8(3) . . . yes
O1 As O4 111.4(3) . . . yes
O1 As O2 116.1(3) . . 4_454 yes
O3 As O4 114.1(3) . . . yes
O2 As O3 103.9(4) 4_454 . . yes
O2 As O4 106.6(4) 4_454 . . yes
O2 Mn1 O3 88.7(3) 1_454 . . yes
O1 Mn1 O3 84.5(2) 1_554 . . yes
O3 Mn1 O3 180.00 . . 3_555 yes
O1 Mn1 O3 95.5(2) 3_556 . . yes
O2 Mn1 O3 91.3(3) 3_656 . . yes
O1 Mn1 O2 107.8(3) 1_554 . 1_454 yes
O2 Mn1 O3 91.3(3) 1_454 . 3_555 yes
O1 Mn1 O2 72.3(3) 3_556 . 1_454 yes
O2 Mn1 O2 180.00 1_454 . 3_656 yes
O1 Mn1 O3 95.5(2) 1_554 . 3_555 yes
O1 Mn1 O1 180.00 1_554 . 3_556 yes
O1 Mn1 O2 72.3(3) 1_554 . 3_656 yes
O1 Mn1 O3 84.5(2) 3_556 . 3_555 yes
O2 Mn1 O3 88.7(3) 3_656 . 3_555 yes
O1 Mn1 O2 107.8(3) 3_556 . 3_656 yes
O1 Mn2 O4 88.6(3) 1_554 . . yes
O2 Mn2 O4 86.8(3) 1_554 . . yes
O4 Mn2 O4 180.00 . . 3_655 yes
O1 Mn2 O4 91.4(3) 3_656 . . yes
O2 Mn2 O4 93.3(3) 3_656 . . yes
O1 Mn2 O2 103.4(3) 1_554 . 1_554 yes
O1 Mn2 O4 91.4(3) 1_554 . 3_655 yes
O1 Mn2 O1 180.00 1_554 . 3_656 yes
O1 Mn2 O2 76.6(3) 1_554 . 3_656 yes
O2 Mn2 O4 93.3(3) 1_554 . 3_655 yes
O1 Mn2 O2 76.6(3) 3_656 . 1_554 yes
O2 Mn2 O2 180.00 1_554 . 3_656 yes
O1 Mn2 O4 88.6(3) 3_656 . 3_655 yes
O2 Mn2 O4 86.8(3) 3_656 . 3_655 yes
O1 Mn2 O2 103.4(3) 3_656 . 3_656 yes
As O1 Mn1 124.4(3) . . 1_556 yes
As O1 Mn2 125.8(4) . . 1_556 yes
Mn1 O1 Mn2 98.9(3) 1_556 . 1_556 yes
Mn1 O2 Mn2 108.4(3) 1_656 . 1_556 yes
As O2 Mn2 122.0(4) 4_555 . 1_556 yes
As O2 Mn1 122.0(4) 4_555 . 1_656 yes
As O3 Mn1 134.8(4) . . . yes
As O4 Mn2 130.6(4) . . . yes

loop_
_geom_bond_atom_site_label_1
_geom_bond_atom_site_label_2
_geom_bond_distance
_geom_bond_site_symmetry_1
_geom_bond_site_symmetry_2
_geom_bond_publ_flag
As O1 1.716(6) . . yes
As O3 1.604(6) . . yes
As O4 1.616(7) . . yes
As O2 1.729(6) . 4_454 yes
Mn1 O3 1.900(6) . . yes
Mn1 O2 1.939(7) . 1_454 yes
Mn1 O1 2.399(7) . 1_554 yes
Mn1 O3 1.900(6) . 3_555 yes
Mn1 O1 2.399(7) . 3_556 yes
Mn1 O2 1.939(7) . 3_656 yes
Mn2 O4 1.884(7) . . yes
Mn2 O1 1.985(7) . 1_554 yes
Mn2 O2 2.178(8) . 1_554 yes
Mn2 O4 1.884(7) . 3_655 yes
Mn2 O1 1.985(7) . 3_656 yes
Mn2 O2 2.178(8) . 3_656 yes

loop_
_geom_torsion_atom_site_label_1
_geom_torsion_atom_site_label_2
_geom_torsion_atom_site_label_3
_geom_torsion_atom_site_label_4
_geom_torsion
_geom_torsion_site_symmetry_1
_geom_torsion_site_symmetry_2
_geom_torsion_site_symmetry_3
_geom_torsion_site_symmetry_4
_geom_torsion_publ_flag
O3 As O1 Mn1 -8.6(5) . . . 1_556 no
O3 As O1 Mn2 127.8(5) . . . 1_556 no
O4 As O1 Mn1 -132.4(4) . . . 1_556 no
O4 As O1 Mn2 4.0(6) . . . 1_556 no
O1 As O3 Mn1 -121.9(5) . . . . no
O4 As O3 Mn1 0.2(7) . . . . no
O2 As O3 Mn1 115.8(6) 4_454 . . . no
O1 As O4 Mn2 116.9(5) . . . . no
O3 As O4 Mn2 -1.5(7) . . . . no
O2 As O4 Mn2 -115.5(5) 4_454 . . . no
O2 Mn1 O3 As -143.3(6) 1_454 . . . no
O1 Mn1 O3 As -35.4(5) 1_554 . . . no
O1 Mn1 O3 As 144.6(5) 3_556 . . . no
O2 Mn1 O3 As 36.7(6) 3_656 . . . no
O3 Mn1 O1 Mn2 77.8(3) . . 1_554 . no
O3 Mn1 O2 Mn2 -69.2(3) . . 3_656 . no
O1 Mn2 O4 As 46.3(5) 1_554 . . . no
O2 Mn2 O4 As 149.8(6) 1_554 . . . no
O1 Mn2 O4 As -133.7(5) 3_656 . . . no
O2 Mn2 O4 As -30.2(6) 3_656 . . . no
O4 Mn2 O1 Mn1 -80.3(3) . . 1_554 . no
O4 Mn2 O2 Mn1 70.4(4) . . 3_656 . no
